data_1543574
loop_
_publ_author_name
'\"Ozt\"urk, Filiz'
'Bulut, \.Iclal'
'Yavuz, Yunus Emre'
'Bulut, Ahmet'

_publ_section_title
;
 Sulfamethizole--2-amino-4,6-dimethoxypyrimidine (1/1)
;
_journal_coeditor_code HB4056
_journal_issue 6
_journal_name_full IUCrData
_journal_page_first x161030
_journal_paper_doi 10.1107/S2414314616010300
_journal_volume 1
_journal_year 2016
_chemical_formula_moiety 'C9 H10 N4 O2 S2, C6 H9 N3 O2'
_chemical_formula_sum 'C15 H19 N7 O4 S2'
_chemical_formula_weight 425.49
_chemical_name_common
;
Sulfamethizole--2-amino-4,6-dimethoxypyrimidine (1/1)
;
_chemical_name_systematic
;
4-Amino-<i>N</i>-(5-methyl-1,3,4-thiadiazol-2-yl)benzenesulfonamide;
2-amino-4,6-dimethoxypyrimidine
;
_space_group_crystal_system triclinic
_space_group_IT_number 2
_space_group_name_Hall '-P 1'
_space_group_name_H-M_alt 'P -1'
_symmetry_space_group_name_Hall '-P 1'
_symmetry_space_group_name_H-M 'P -1'
_atom_sites_solution_hydrogens mixed
_audit_creation_method SHELXL-2014/7
_cell_angle_alpha 101.576(5)
_cell_angle_beta 101.640(5)
_cell_angle_gamma 100.566(5)
_cell_formula_units_Z 2
_cell_length_a 7.9645(5)
_cell_length_b 10.3576(6)
_cell_length_c 12.7222(7)
_cell_measurement_reflns_used 19970
_cell_measurement_temperature 293(2)
_cell_measurement_theta_max 26
_cell_measurement_theta_min 2.7
_cell_volume 979.21(11)
_computing_cell_refinement
;
X-AREA (Stoe & Cie, 2002)
;
_computing_data_collection
;
X-AREA (Stoe & Cie, 2002)
;
_computing_data_reduction
;
X-RED32 (Stoe & Cie, 2002)
;
_computing_molecular_graphics
;
ORTEP-3 for Windows(Farrugia,2012)
;
_computing_publication_material
;
WinGX (Farrugia, 2012)
;
_computing_structure_refinement
;
SHELXL2014 (Sheldrick, 2015)
;
_computing_structure_solution
;
SHELXS97 (Sheldrick, 2008)
;
_diffrn_ambient_temperature 293(2)
_diffrn_detector_area_resol_mean 6.67
_diffrn_measured_fraction_theta_full 0.997
_diffrn_measured_fraction_theta_max 0.990
_diffrn_measurement_device_type 'Stoe IPDS II'
_diffrn_measurement_method 'rotation method'
_diffrn_radiation_type MoK\a
_diffrn_radiation_wavelength 0.71073
_diffrn_reflns_av_R_equivalents 0.1183
_diffrn_reflns_limit_h_max 10
_diffrn_reflns_limit_h_min -10
_diffrn_reflns_limit_k_max 13
_diffrn_reflns_limit_k_min -13
_diffrn_reflns_limit_l_max 16
_diffrn_reflns_limit_l_min -16
_diffrn_reflns_number 19762
_diffrn_reflns_theta_full 25.242
_diffrn_reflns_theta_max 27.597
_diffrn_reflns_theta_min 2.685
_exptl_absorpt_coefficient_mu 0.310
_exptl_absorpt_correction_T_max 0.875
_exptl_absorpt_correction_T_min 0.843
_exptl_absorpt_correction_type integration
_exptl_absorpt_process_details
;
(X-RED32; Stoe & Cie, 2002)
;
_exptl_crystal_colour colorless
_exptl_crystal_density_diffrn 1.443
_exptl_crystal_density_method 'not measured'
_exptl_crystal_description prism
_exptl_crystal_F_000 444
_exptl_crystal_size_max 0.55
_exptl_crystal_size_mid 0.50
_exptl_crystal_size_min 0.43
_refine_diff_density_max 0.383
_refine_diff_density_min -0.284
_refine_ls_extinction_method none
_refine_ls_goodness_of_fit_ref 1.077
_refine_ls_hydrogen_treatment mixed
_refine_ls_matrix_type full
_refine_ls_number_parameters 273
_refine_ls_number_reflns 4515
_refine_ls_number_restraints 0
_refine_ls_restrained_S_all 1.077
_refine_ls_R_factor_all 0.0533
_refine_ls_R_factor_gt 0.0451
_refine_ls_shift/su_max 0.001
_refine_ls_shift/su_mean 0.000
_refine_ls_structure_factor_coef Fsqd
_refine_ls_weighting_details 'w=1/[\s^2^(Fo^2^)+(0.0598P)^2^+0.2223P] where P=(Fo^2^+2Fc^2^)/3'
_refine_ls_weighting_scheme calc
_refine_ls_wR_factor_gt 0.1065
_refine_ls_wR_factor_ref 0.1109
_reflns_number_gt 3910
_reflns_number_total 4515
_reflns_threshold_expression 'I > 2\s(I)'
_cod_data_source_file hb4056sup1.cif
_cod_data_source_block I
_cod_original_cell_volume 979.21(10)
_cod_database_code 1543574
_shelx_space_group_comment
;
The symmetry employed for this shelxl refinement is uniquely defined
by the following loop, which should always be used as a source of
symmetry information in preference to the above space-group names.
They are only intended as comments.
;

loop_
_space_group_symop_operation_xyz
'x, y, z'
'-x, -y, -z'

loop_
_atom_site_type_symbol
_atom_site_label
_atom_site_fract_x
_atom_site_fract_y
_atom_site_fract_z
_atom_site_U_iso_or_equiv
_atom_site_adp_type
_atom_site_calc_flag
_atom_site_occupancy
C C1 0.2941(2) 0.31995(17) 0.69271(13) 0.0383(3) Uani d 1
C C2 0.3406(2) 0.45325(18) 0.75414(15) 0.0445(4) Uani d 1
H H2C 0.4536 0.5053 0.7641 0.053 Uiso calc 1
C C3 0.2202(2) 0.50910(18) 0.80052(15) 0.0460(4) Uani d 1
H H3 0.2525 0.5989 0.8413 0.055 Uiso calc 1
C C4 0.0504(2) 0.43251(17) 0.78698(13) 0.0399(3) Uani d 1
C C5 0.0044(2) 0.29768(17) 0.72458(14) 0.0421(4) Uani d 1
H H5 -0.1083 0.2452 0.7146 0.051 Uiso calc 1
C C6 0.1245(2) 0.24235(17) 0.67801(14) 0.0417(4) Uani d 1
H H6 0.0926 0.1529 0.6366 0.050 Uiso calc 1
C C7 0.4293(2) 0.01659(18) 0.67771(13) 0.0399(3) Uani d 1
C C8 0.2797(3) -0.2225(2) 0.60952(16) 0.0525(4) Uani d 1
C C9 0.1694(4) -0.3590(2) 0.5459(2) 0.0760(7) Uani d 1
H H9A 0.1019 -0.3523 0.4764 0.114 Uiso calc 1
H H9B 0.2443 -0.4201 0.5326 0.114 Uiso calc 1
H H9C 0.0910 -0.3925 0.5877 0.114 Uiso calc 1
C C10 0.8114(2) 0.15307(18) 0.99761(13) 0.0404(4) Uani d 1
C C11 0.9544(3) 0.0998(2) 1.14895(14) 0.0456(4) Uani d 1
C C12 0.8567(3) -0.03299(19) 1.11218(14) 0.0478(4) Uani d 1
H H12 0.8727 -0.0975 1.1523 0.057 Uiso calc 1
C C13 0.7345(2) -0.06289(18) 1.01245(14) 0.0421(4) Uani d 1
C C14 0.6485(3) -0.2931(2) 1.0150(2) 0.0664(6) Uani d 1
H H14A 0.5665 -0.3754 0.9712 0.100 Uiso calc 1
H H14B 0.7666 -0.3054 1.0225 0.100 Uiso calc 1
H H14C 0.6259 -0.2707 1.0870 0.100 Uiso calc 1
C C15 1.1865(4) 0.2621(3) 1.28728(18) 0.0719(7) Uani d 1
H H15A 1.2645 0.2678 1.3571 0.108 Uiso calc 1
H H15B 1.2545 0.2803 1.2354 0.108 Uiso calc 1
H H15C 1.1162 0.3276 1.2969 0.108 Uiso calc 1
N N1 0.5048(2) 0.14709(15) 0.70960(12) 0.0445(3) Uani d 1
N N2 0.4668(2) -0.06597(16) 0.74267(13) 0.0484(4) Uani d 1
N N3 0.3839(2) -0.20093(17) 0.70591(14) 0.0546(4) Uani d 1
N N4 -0.0696(2) 0.48684(19) 0.83644(15) 0.0493(4) Uani d 1
N N5 0.7090(2) 0.02878(15) 0.95416(11) 0.0428(3) Uani d 1
N N6 0.9366(2) 0.19515(15) 1.09468(12) 0.0431(3) Uani d 1
N N7 0.7878(3) 0.2465(2) 0.93969(16) 0.0560(4) Uani d 1
O O1 0.60116(18) 0.35499(15) 0.65218(13) 0.0567(3) Uani d 1
O O2 0.36048(19) 0.17430(15) 0.52230(10) 0.0543(3) Uani d 1
O O3 1.0740(2) 0.12920(16) 1.24624(11) 0.0650(4) Uani d 1
O O4 0.62877(19) -0.18590(14) 0.96184(11) 0.0556(3) Uani d 1
S S1 0.44759(6) 0.24784(5) 0.63460(3) 0.04182(13) Uani d 1
S S2 0.27661(7) -0.08031(5) 0.55645(4) 0.04938(14) Uani d 1
H H2 0.541(3) -0.037(3) 0.806(2) 0.066(7) Uiso d 1
H H4A -0.043(3) 0.575(3) 0.8510(18) 0.057(6) Uiso d 1
H H4B -0.176(3) 0.455(2) 0.8035(18) 0.049(6) Uiso d 1
H H7A 0.713(3) 0.220(2) 0.880(2) 0.060(7) Uiso d 1
H H7B 0.860(3) 0.324(3) 0.9634(19) 0.055(6) Uiso d 1

loop_
_atom_site_aniso_label
_atom_site_aniso_U_11
_atom_site_aniso_U_22
_atom_site_aniso_U_33
_atom_site_aniso_U_12
_atom_site_aniso_U_13
_atom_site_aniso_U_23
C1 0.0365(8) 0.0400(8) 0.0366(7) 0.0094(7) 0.0011(6) 0.0131(6)
C2 0.0389(9) 0.0398(9) 0.0495(9) 0.0015(7) 0.0043(7) 0.0128(7)
C3 0.0489(10) 0.0340(8) 0.0492(9) 0.0052(7) 0.0055(8) 0.0075(7)
C4 0.0429(9) 0.0397(8) 0.0372(8) 0.0110(7) 0.0038(6) 0.0147(6)
C5 0.0346(8) 0.0399(9) 0.0466(9) 0.0044(7) 0.0020(7) 0.0107(7)
C6 0.0388(8) 0.0358(8) 0.0434(8) 0.0063(7) -0.0010(7) 0.0072(6)
C7 0.0359(8) 0.0462(9) 0.0355(8) 0.0116(7) 0.0033(6) 0.0094(7)
C8 0.0562(11) 0.0498(11) 0.0441(9) 0.0000(9) 0.0060(8) 0.0126(8)
C9 0.0939(18) 0.0550(13) 0.0570(13) -0.0162(12) -0.0001(12) 0.0134(10)
C10 0.0429(9) 0.0455(9) 0.0351(8) 0.0137(7) 0.0079(7) 0.0140(7)
C11 0.0513(10) 0.0515(10) 0.0329(8) 0.0166(8) 0.0036(7) 0.0109(7)
C12 0.0589(11) 0.0471(10) 0.0383(8) 0.0151(8) 0.0031(8) 0.0189(7)
C13 0.0461(9) 0.0438(9) 0.0376(8) 0.0121(7) 0.0081(7) 0.0136(7)
C14 0.0813(15) 0.0459(11) 0.0617(12) 0.0022(11) -0.0037(11) 0.0231(10)
C15 0.0807(16) 0.0658(14) 0.0484(11) 0.0068(12) -0.0171(11) 0.0101(10)
N1 0.0451(8) 0.0440(8) 0.0396(7) 0.0137(6) -0.0037(6) 0.0109(6)
N2 0.0511(9) 0.0451(8) 0.0412(8) 0.0075(7) -0.0040(7) 0.0119(6)
N3 0.0618(10) 0.0451(9) 0.0486(9) 0.0025(8) 0.0020(7) 0.0141(7)
N4 0.0477(9) 0.0446(9) 0.0549(9) 0.0124(7) 0.0109(7) 0.0110(7)
N5 0.0454(8) 0.0464(8) 0.0357(7) 0.0109(6) 0.0028(6) 0.0153(6)
N6 0.0462(8) 0.0445(8) 0.0362(7) 0.0128(6) 0.0043(6) 0.0088(6)
N7 0.0631(11) 0.0478(10) 0.0496(9) 0.0045(9) -0.0049(8) 0.0219(8)
O1 0.0430(7) 0.0598(8) 0.0706(9) 0.0088(6) 0.0151(6) 0.0252(7)
O2 0.0626(8) 0.0652(9) 0.0357(6) 0.0214(7) 0.0056(6) 0.0144(6)
O3 0.0777(10) 0.0597(9) 0.0430(7) 0.0112(8) -0.0150(7) 0.0142(6)
O4 0.0634(9) 0.0467(7) 0.0476(7) 0.0032(6) -0.0043(6) 0.0183(6)
S1 0.0390(2) 0.0474(2) 0.0397(2) 0.01207(18) 0.00461(16) 0.01532(17)
S2 0.0511(3) 0.0509(3) 0.0368(2) 0.0043(2) -0.00223(18) 0.00978(18)

loop_
_atom_type_symbol
_atom_type_description
_atom_type_scat_dispersion_real
_atom_type_scat_dispersion_imag
_atom_type_scat_source
C C 0.0033 0.0016 'International Tables Vol C Tables 4.2.6.8 and 6.1.1.4'
H H 0.0000 0.0000 'International Tables Vol C Tables 4.2.6.8 and 6.1.1.4'
N N 0.0061 0.0033 'International Tables Vol C Tables 4.2.6.8 and 6.1.1.4'
O O 0.0106 0.0060 'International Tables Vol C Tables 4.2.6.8 and 6.1.1.4'
S S 0.1246 0.1234 'International Tables Vol C Tables 4.2.6.8 and 6.1.1.4'

loop_
_geom_angle_atom_site_label_1
_geom_angle_atom_site_label_2
_geom_angle_atom_site_label_3
_geom_angle
C2 C1 C6 119.65(16)
C2 C1 S1 120.42(13)
C6 C1 S1 119.92(13)
C3 C2 C1 120.25(17)
C3 C2 H2C 119.9
C1 C2 H2C 119.9
C2 C3 C4 120.73(17)
C2 C3 H3 119.6
C4 C3 H3 119.6
N4 C4 C3 121.00(17)
N4 C4 C5 120.36(17)
C3 C4 C5 118.62(16)
C6 C5 C4 120.56(16)
C6 C5 H5 119.7
C4 C5 H5 119.7
C5 C6 C1 120.20(16)
C5 C6 H6 119.9
C1 C6 H6 119.9
N1 C7 N2 120.79(15)
N1 C7 S2 131.24(13)
N2 C7 S2 107.97(13)
N3 C8 C9 123.13(19)
N3 C8 S2 115.29(16)
C9 C8 S2 121.58(16)
C8 C9 H9A 109.5
C8 C9 H9B 109.5
H9A C9 H9B 109.5
C8 C9 H9C 109.5
H9A C9 H9C 109.5
H9B C9 H9C 109.5
N5 C10 N7 116.88(16)
N5 C10 N6 126.51(15)
N7 C10 N6 116.61(17)
N6 C11 O3 119.99(18)
N6 C11 C12 124.48(16)
O3 C11 C12 115.53(16)
C13 C12 C11 115.43(16)
C13 C12 H12 122.3
C11 C12 H12 122.3
N5 C13 O4 112.31(15)
N5 C13 C12 123.03(17)
O4 C13 C12 124.66(16)
O4 C14 H14A 109.5
O4 C14 H14B 109.5
H14A C14 H14B 109.5
O4 C14 H14C 109.5
H14A C14 H14C 109.5
H14B C14 H14C 109.5
O3 C15 H15A 109.5
O3 C15 H15B 109.5
H15A C15 H15B 109.5
O3 C15 H15C 109.5
H15A C15 H15C 109.5
H15B C15 H15C 109.5
C7 N1 S1 120.34(12)
C7 N2 N3 118.54(15)
C7 N2 H2 122.1(17)
N3 N2 H2 119.4(17)
C8 N3 N2 109.41(16)
C4 N4 H4A 111.3(15)
C4 N4 H4B 116.1(15)
H4A N4 H4B 111(2)
C10 N5 C13 116.13(14)
C11 N6 C10 114.42(16)
C10 N7 H7A 116.6(17)
C10 N7 H7B 117.5(15)
H7A N7 H7B 125(2)
C11 O3 C15 119.04(16)
C13 O4 C14 117.21(15)
O1 S1 O2 117.78(9)
O1 S1 N1 106.72(8)
O2 S1 N1 111.25(8)
O1 S1 C1 107.18(9)
O2 S1 C1 107.85(8)
N1 S1 C1 105.32(8)
C8 S2 C7 88.79(9)

loop_
_geom_bond_atom_site_label_1
_geom_bond_atom_site_label_2
_geom_bond_distance
C1 C2 1.385(2)
C1 C6 1.395(2)
C1 S1 1.7544(17)
C2 C3 1.377(3)
C2 H2C 0.9300
C3 C4 1.395(3)
C3 H3 0.9300
C4 N4 1.387(2)
C4 C5 1.402(2)
C5 C6 1.374(2)
C5 H5 0.9300
C6 H6 0.9300
C7 N1 1.318(2)
C7 N2 1.334(2)
C7 S2 1.7437(17)
C8 N3 1.286(2)
C8 C9 1.492(3)
C8 S2 1.741(2)
C9 H9A 0.9600
C9 H9B 0.9600
C9 H9C 0.9600
C10 N5 1.332(2)
C10 N7 1.346(2)
C10 N6 1.356(2)
C11 N6 1.325(2)
C11 O3 1.341(2)
C11 C12 1.385(3)
C12 C13 1.373(2)
C12 H12 0.9300
C13 N5 1.336(2)
C13 O4 1.344(2)
C14 O4 1.427(2)
C14 H14A 0.9600
C14 H14B 0.9600
C14 H14C 0.9600
C15 O3 1.429(3)
C15 H15A 0.9600
C15 H15B 0.9600
C15 H15C 0.9600
N1 S1 1.6142(14)
N2 N3 1.372(2)
N2 H2 0.86(3)
N4 H4A 0.87(2)
N4 H4B 0.84(2)
N7 H7A 0.83(3)
N7 H7B 0.86(3)
O1 S1 1.4387(15)
O2 S1 1.4396(14)

loop_
_geom_hbond_atom_site_label_D
_geom_hbond_atom_site_label_H
_geom_hbond_atom_site_label_A
_geom_hbond_site_symmetry_A
_geom_hbond_distance_DH
_geom_hbond_distance_HA
_geom_hbond_distance_DA
_geom_hbond_angle_DHA
N2 H2 N5 . 0.86(3) 1.99(3) 2.842(2) 179(2)
N4 H4A N6 2_667 0.87(2) 2.29(3) 3.151(2) 172(2)
N4 H4B O1 1_455 0.84(2) 2.25(2) 3.026(2) 153.4(19)
N7 H7A N1 . 0.83(3) 2.33(3) 3.160(2) 179(2)
N7 H7B N4 1_655 0.86(3) 2.62(2) 3.176(3) 123.7(18)

loop_
_geom_torsion_atom_site_label_1
_geom_torsion_atom_site_label_2
_geom_torsion_atom_site_label_3
_geom_torsion_atom_site_label_4
_geom_torsion
C6 C1 C2 C3 0.0(2)
S1 C1 C2 C3 -179.37(13)
C1 C2 C3 C4 0.3(3)
C2 C3 C4 N4 177.91(16)
C2 C3 C4 C5 -0.4(3)
N4 C4 C5 C6 -178.20(15)
C3 C4 C5 C6 0.1(2)
C4 C5 C6 C1 0.2(2)
C2 C1 C6 C5 -0.2(2)
S1 C1 C6 C5 179.10(12)
N6 C11 C12 C13 -0.2(3)
O3 C11 C12 C13 -179.89(16)
C11 C12 C13 N5 -0.4(3)
C11 C12 C13 O4 178.95(17)
N2 C7 N1 S1 -175.32(13)
S2 C7 N1 S1 5.0(2)
N1 C7 N2 N3 179.62(17)
S2 C7 N2 N3 -0.6(2)
C9 C8 N3 N2 180.0(2)
S2 C8 N3 N2 0.5(2)
C7 N2 N3 C8 0.1(3)
N7 C10 N5 C13 179.77(16)
N6 C10 N5 C13 -0.5(3)
O4 C13 N5 C10 -178.71(15)
C12 C13 N5 C10 0.7(3)
O3 C11 N6 C10 -179.90(16)
C12 C11 N6 C10 0.4(3)
N5 C10 N6 C11 0.0(3)
N7 C10 N6 C11 179.69(17)
N6 C11 O3 C15 -2.9(3)
C12 C11 O3 C15 176.8(2)
N5 C13 O4 C14 178.00(17)
C12 C13 O4 C14 -1.4(3)
C7 N1 S1 O1 -149.25(15)
C7 N1 S1 O2 -19.54(18)
C7 N1 S1 C1 97.05(15)
C2 C1 S1 O1 -7.28(16)
C6 C1 S1 O1 173.37(13)
C2 C1 S1 O2 -135.02(14)
C6 C1 S1 O2 45.64(15)
C2 C1 S1 N1 106.10(14)
C6 C1 S1 N1 -73.24(14)
N3 C8 S2 C7 -0.68(18)
C9 C8 S2 C7 179.8(2)
N1 C7 S2 C8 -179.59(19)
N2 C7 S2 C8 0.67(14)

_cod_database_fobs_code 1543574
